data_7703400
loop_
_publ_author_name
'Yi, Gangji'
'Cui, Huihui'
'Zhang, Chunyang'
'Zhao, Wen'
'Chen, Lei'
'Zhang, Yi-Quan'
'Chen, Xue-Tai'
'Song, You'
'Yuan, Aihua'

_publ_section_title
;
 A capped trigonal prismatic cobalt(ii) complex as a structural archetype
 for single-ion magnets.
;
_journal_issue 7
_journal_name_full 'Dalton transactions (Cambridge, England : 2003)'
_journal_page_first 2063
_journal_page_last 2067
_journal_paper_doi 10.1039/c9dt04881b
_journal_volume 49
_journal_year 2020
_chemical_formula_sum 'C31 H31 B2 Co F8 N7 O0'
_chemical_formula_weight 734.18
_space_group_crystal_system triclinic
_space_group_IT_number 2
_space_group_name_Hall '-P 1'
_space_group_name_H-M_alt 'P -1'
_atom_sites_solution_hydrogens geom
_audit_creation_method SHELXL-2016/6
_audit_update_record
;
2019-11-27 deposited with the CCDC.	2020-01-22 downloaded from the CCDC.
;
_cell_angle_alpha 71.015(2)
_cell_angle_beta 67.784(2)
_cell_angle_gamma 70.936(2)
_cell_formula_units_Z 2
_cell_length_a 11.2070(3)
_cell_length_b 12.5604(4)
_cell_length_c 13.5908(4)
_cell_measurement_reflns_used 4317
_cell_measurement_temperature 296(2)
_cell_measurement_theta_max 23.966
_cell_measurement_theta_min 2.191
_cell_volume 1628.81(9)
_computing_structure_refinement 'SHELXL-2016/6 (Sheldrick, 2016)'
_diffrn_ambient_temperature 296(2)
_diffrn_measured_fraction_theta_full 0.998
_diffrn_measured_fraction_theta_max 0.947
_diffrn_measurement_device_type 'CCD area detector'
_diffrn_measurement_method 'phi and omega scans'
_diffrn_radiation_type MoK\a
_diffrn_radiation_wavelength 0.71073
_diffrn_reflns_av_R_equivalents 0.0232
_diffrn_reflns_av_unetI/netI 0.0382
_diffrn_reflns_Laue_measured_fraction_full 0.998
_diffrn_reflns_Laue_measured_fraction_max 0.947
_diffrn_reflns_limit_h_max 14
_diffrn_reflns_limit_h_min -12
_diffrn_reflns_limit_k_max 15
_diffrn_reflns_limit_k_min -16
_diffrn_reflns_limit_l_max 17
_diffrn_reflns_limit_l_min -16
_diffrn_reflns_number 15037
_diffrn_reflns_point_group_measured_fraction_full 0.998
_diffrn_reflns_point_group_measured_fraction_max 0.947
_diffrn_reflns_theta_full 25.242
_diffrn_reflns_theta_max 27.634
_diffrn_reflns_theta_min 1.663
_exptl_absorpt_coefficient_mu 0.608
_exptl_absorpt_correction_T_max 0.950
_exptl_absorpt_correction_T_min 0.901
_exptl_absorpt_correction_type multi-scan
_exptl_absorpt_process_details sadabs
_exptl_crystal_density_diffrn 1.497
_exptl_crystal_description block
_exptl_crystal_F_000 750
_exptl_crystal_size_max 0.160
_exptl_crystal_size_mid 0.140
_exptl_crystal_size_min 0.080
_refine_diff_density_max 0.450
_refine_diff_density_min -0.349
_refine_diff_density_rms 0.051
_refine_ls_extinction_method none
_refine_ls_goodness_of_fit_ref 1.018
_refine_ls_hydrogen_treatment constr
_refine_ls_matrix_type full
_refine_ls_number_parameters 442
_refine_ls_number_reflns 7184
_refine_ls_number_restraints 0
_refine_ls_restrained_S_all 1.018
_refine_ls_R_factor_all 0.0630
_refine_ls_R_factor_gt 0.0428
_refine_ls_shift/su_max 0.001
_refine_ls_shift/su_mean 0.000
_refine_ls_structure_factor_coef Fsqd
_refine_ls_weighting_details 'w=1/[\s^2^(Fo^2^)+(0.0530P)^2^+0.6427P] where P=(Fo^2^+2Fc^2^)/3'
_refine_ls_weighting_scheme calc
_refine_ls_wR_factor_gt 0.1012
_refine_ls_wR_factor_ref 0.1144
_reflns_Friedel_coverage 0.000
_reflns_number_gt 5451
_reflns_number_total 7184
_reflns_threshold_expression 'I > 2\s(I)'
_cod_data_source_file c9dt04881b2.cif
_cod_data_source_block 1-Co
_cod_depositor_comments 'Adding full bibliography for 7703400--7703401.cif.'
_cod_database_code 7703400
_shelx_shelxl_version_number 2016/6
_shelx_space_group_comment
;
The symmetry employed for this shelxl refinement is uniquely defined
by the following loop, which should always be used as a source of
symmetry information in preference to the above space-group names.
They are only intended as comments.
;
_shelx_estimated_absorpt_t_min 0.909
_shelx_estimated_absorpt_t_max 0.953

loop_
_space_group_symop_operation_xyz
'x, y, z'
'-x, -y, -z'

loop_
_atom_site_label
_atom_site_type_symbol
_atom_site_fract_x
_atom_site_fract_y
_atom_site_fract_z
_atom_site_U_iso_or_equiv
_atom_site_adp_type
_atom_site_occupancy
_atom_site_site_symmetry_order
_atom_site_calc_flag
_atom_site_refinement_flags_posn
_atom_site_refinement_flags_adp
Co1 Co 0.85852(3) 0.70815(3) 0.72950(2) 0.03247(10) Uani 1 1 d . .
N1 N 1.02704(18) 0.76445(17) 0.73989(16) 0.0374(4) Uani 1 1 d . .
N2 N 0.8074(2) 0.9288(2) 0.67987(19) 0.0510(5) Uani 1 1 d . .
N3 N 0.78070(19) 0.75963(16) 0.87916(16) 0.0375(4) Uani 1 1 d . .
N4 N 1.03564(18) 0.66686(17) 0.58755(16) 0.0371(4) Uani 1 1 d . .
N5 N 0.91768(19) 0.50767(16) 0.79149(16) 0.0397(5) Uani 1 1 d . .
N6 N 0.74581(19) 0.75563(17) 0.61552(16) 0.0397(5) Uani 1 1 d . .
N7 N 0.66515(18) 0.64847(16) 0.82566(16) 0.0359(4) Uani 1 1 d . .
C1 C 1.1525(2) 0.6850(2) 0.6970(2) 0.0449(6) Uani 1 1 d . .
H1A H 1.163510 0.613727 0.752256 0.054 Uiso 1 1 calc R U
H1B H 1.225730 0.719800 0.679670 0.054 Uiso 1 1 calc R U
C2 C 1.1544(2) 0.6585(2) 0.5965(2) 0.0390(5) Uani 1 1 d . .
C3 C 1.2720(3) 0.6184(2) 0.5219(2) 0.0525(7) Uani 1 1 d . .
H3 H 1.352515 0.615067 0.529027 0.063 Uiso 1 1 calc R U
C4 C 1.2695(3) 0.5833(3) 0.4373(2) 0.0604(8) Uani 1 1 d . .
H4 H 1.348042 0.555675 0.386782 0.072 Uiso 1 1 calc R U
C5 C 1.1493(3) 0.5898(3) 0.4283(2) 0.0567(7) Uani 1 1 d . .
H5 H 1.144910 0.565998 0.371997 0.068 Uiso 1 1 calc R U
C6 C 1.0361(3) 0.6318(2) 0.5038(2) 0.0459(6) Uani 1 1 d . .
H6 H 0.955077 0.636381 0.496821 0.055 Uiso 1 1 calc R U
C7 C 1.0339(3) 0.4337(2) 0.7573(2) 0.0499(6) Uani 1 1 d . .
H7 H 1.105247 0.464520 0.708195 0.060 Uiso 1 1 calc R U
C8 C 1.0538(3) 0.3150(2) 0.7905(3) 0.0592(8) Uani 1 1 d . .
H8 H 1.136561 0.267681 0.764856 0.071 Uiso 1 1 calc R U
C9 C 0.9495(3) 0.2678(2) 0.8621(3) 0.0620(8) Uani 1 1 d . .
H9 H 0.959444 0.188013 0.885329 0.074 Uiso 1 1 calc R U
C10 C 0.8303(3) 0.3414(2) 0.8986(2) 0.0536(7) Uani 1 1 d . .
H10 H 0.757752 0.311767 0.946742 0.064 Uiso 1 1 calc R U
C11 C 0.8177(2) 0.4601(2) 0.86361(19) 0.0400(5) Uani 1 1 d . .
C12 C 0.6915(2) 0.5416(2) 0.9083(2) 0.0438(6) Uani 1 1 d . .
H12A H 0.618725 0.503791 0.934230 0.053 Uiso 1 1 calc R U
H12B H 0.696344 0.560896 0.969977 0.053 Uiso 1 1 calc R U
C13 C 0.5751(2) 0.7420(2) 0.8791(2) 0.0422(6) Uani 1 1 d . .
H13A H 0.501787 0.713919 0.937284 0.051 Uiso 1 1 calc R U
H13B H 0.539275 0.805277 0.826591 0.051 Uiso 1 1 calc R U
C14 C 0.6487(2) 0.7841(2) 0.92501(19) 0.0381(5) Uani 1 1 d . .
C15 C 0.5886(3) 0.8462(2) 1.0047(2) 0.0485(6) Uani 1 1 d . .
H15 H 0.497137 0.861525 1.036322 0.058 Uiso 1 1 calc R U
C16 C 0.6656(3) 0.8854(2) 1.0370(2) 0.0560(7) Uani 1 1 d . .
H16 H 0.626777 0.928056 1.090400 0.067 Uiso 1 1 calc R U
C17 C 0.8015(3) 0.8608(2) 0.9894(2) 0.0517(7) Uani 1 1 d . .
H17 H 0.855045 0.887550 1.009675 0.062 Uiso 1 1 calc R U
C18 C 0.8565(2) 0.7965(2) 0.9116(2) 0.0411(5) Uani 1 1 d . .
C19 C 1.0022(3) 0.7596(2) 0.8563(2) 0.0482(6) Uani 1 1 d . .
H19A H 1.048188 0.810221 0.861168 0.058 Uiso 1 1 calc R U
H19B H 1.036366 0.681336 0.892869 0.058 Uiso 1 1 calc R U
C20 C 0.6105(2) 0.6292(2) 0.7519(2) 0.0444(6) Uani 1 1 d . .
H20A H 0.515456 0.638227 0.784218 0.053 Uiso 1 1 calc R U
H20B H 0.649114 0.550865 0.741605 0.053 Uiso 1 1 calc R U
C21 C 0.6396(2) 0.7134(2) 0.6440(2) 0.0448(6) Uani 1 1 d . .
C22 C 0.5619(3) 0.7448(4) 0.5766(3) 0.0808(11) Uani 1 1 d . .
H22 H 0.487502 0.715275 0.598150 0.097 Uiso 1 1 calc R U
C23 C 0.5957(5) 0.8203(4) 0.4773(3) 0.1062(15) Uani 1 1 d . .
H23 H 0.545311 0.841132 0.430188 0.127 Uiso 1 1 calc R U
C24 C 0.7037(4) 0.8646(3) 0.4478(3) 0.0806(11) Uani 1 1 d . .
H24 H 0.727391 0.916622 0.381146 0.097 Uiso 1 1 calc R U
C25 C 0.7756(3) 0.8308(2) 0.5185(2) 0.0552(7) Uani 1 1 d . .
H25 H 0.849027 0.861150 0.498698 0.066 Uiso 1 1 calc R U
C26 C 0.6859(3) 1.0000(3) 0.6924(3) 0.0641(8) Uani 1 1 d . .
H26 H 0.620681 0.976618 0.683501 0.077 Uiso 1 1 calc R U
C27 C 0.6535(3) 1.1043(3) 0.7175(3) 0.0746(10) Uani 1 1 d . .
H27 H 0.568299 1.151008 0.725239 0.089 Uiso 1 1 calc R U
C28 C 0.7488(4) 1.1389(3) 0.7312(3) 0.0797(11) Uani 1 1 d . .
H28 H 0.728566 1.209119 0.749877 0.096 Uiso 1 1 calc R U
C29 C 0.8753(3) 1.0689(2) 0.7170(3) 0.0631(8) Uani 1 1 d . .
H29 H 0.941900 1.091248 0.724944 0.076 Uiso 1 1 calc R U
C30 C 0.9001(3) 0.9651(2) 0.6909(2) 0.0451(6) Uani 1 1 d . .
C31 C 1.0334(2) 0.8831(2) 0.6726(2) 0.0486(6) Uani 1 1 d . .
H31A H 1.070182 0.880767 0.596036 0.058 Uiso 1 1 calc R U
H31B H 1.092171 0.911128 0.690157 0.058 Uiso 1 1 calc R U
B1 B 0.4025(3) 0.4185(3) 0.7814(3) 0.0539(8) Uani 1 1 d . .
B2 B 0.2650(3) 0.9266(3) 0.8308(3) 0.0536(8) Uani 1 1 d . .
F1 F 0.50360(18) 0.37681(18) 0.82804(17) 0.0888(6) Uani 1 1 d . .
F2 F 0.42231(17) 0.51894(15) 0.70381(15) 0.0734(5) Uani 1 1 d . .
F3 F 0.28279(19) 0.4375(2) 0.85821(16) 0.0948(7) Uani 1 1 d . .
F4 F 0.4052(3) 0.3389(2) 0.7317(2) 0.1227(9) Uani 1 1 d . .
F5 F 0.2878(2) 0.8336(2) 0.7906(2) 0.1109(9) Uani 1 1 d . .
F6 F 0.36762(18) 0.98101(17) 0.77558(15) 0.0758(5) Uani 1 1 d . .
F7 F 0.2618(2) 0.88899(17) 0.93907(16) 0.0904(6) Uani 1 1 d . .
F8 F 0.14826(19) 1.00084(19) 0.8209(2) 0.0971(7) Uani 1 1 d . .

loop_
_atom_site_aniso_label
_atom_site_aniso_U_11
_atom_site_aniso_U_22
_atom_site_aniso_U_33
_atom_site_aniso_U_23
_atom_site_aniso_U_13
_atom_site_aniso_U_12
Co1 0.02685(16) 0.03868(18) 0.03269(17) -0.00915(13) -0.00866(13) -0.00820(12)
N1 0.0293(10) 0.0407(11) 0.0455(11) -0.0160(9) -0.0129(9) -0.0043(8)
N2 0.0392(12) 0.0563(14) 0.0603(14) -0.0178(11) -0.0186(11) -0.0061(10)
N3 0.0342(10) 0.0383(10) 0.0405(11) -0.0146(9) -0.0094(9) -0.0057(8)
N4 0.0308(10) 0.0417(11) 0.0380(11) -0.0094(9) -0.0080(9) -0.0100(8)
N5 0.0382(11) 0.0371(11) 0.0401(11) -0.0074(9) -0.0094(9) -0.0085(9)
N6 0.0363(11) 0.0452(11) 0.0383(11) -0.0081(9) -0.0142(9) -0.0085(9)
N7 0.0306(10) 0.0361(10) 0.0398(11) -0.0107(8) -0.0076(9) -0.0082(8)
C1 0.0264(12) 0.0515(15) 0.0588(16) -0.0214(12) -0.0152(11) -0.0005(10)
C2 0.0305(12) 0.0390(13) 0.0451(14) -0.0100(11) -0.0090(11) -0.0078(10)
C3 0.0316(13) 0.0641(18) 0.0575(17) -0.0205(14) -0.0053(12) -0.0092(12)
C4 0.0411(15) 0.075(2) 0.0562(18) -0.0306(16) 0.0039(14) -0.0095(14)
C5 0.0509(17) 0.0706(19) 0.0493(16) -0.0267(14) -0.0054(14) -0.0137(14)
C6 0.0398(14) 0.0539(15) 0.0460(15) -0.0161(12) -0.0103(12) -0.0125(12)
C7 0.0407(14) 0.0425(14) 0.0570(17) -0.0083(12) -0.0112(13) -0.0053(11)
C8 0.0535(17) 0.0431(15) 0.073(2) -0.0138(14) -0.0234(16) 0.0047(13)
C9 0.072(2) 0.0315(13) 0.077(2) 0.0002(13) -0.0309(18) -0.0081(13)
C10 0.0557(17) 0.0390(14) 0.0581(17) -0.0007(12) -0.0147(14) -0.0146(12)
C11 0.0428(13) 0.0391(13) 0.0375(13) -0.0047(10) -0.0128(11) -0.0122(11)
C12 0.0448(14) 0.0408(13) 0.0376(13) -0.0046(11) -0.0018(11) -0.0168(11)
C13 0.0281(12) 0.0428(13) 0.0504(15) -0.0148(11) -0.0050(11) -0.0057(10)
C14 0.0352(12) 0.0344(12) 0.0380(13) -0.0083(10) -0.0066(10) -0.0048(10)
C15 0.0429(14) 0.0470(15) 0.0467(15) -0.0194(12) -0.0020(12) -0.0043(12)
C16 0.0656(19) 0.0536(16) 0.0470(16) -0.0261(13) -0.0077(14) -0.0082(14)
C17 0.0605(18) 0.0542(16) 0.0495(16) -0.0211(13) -0.0184(14) -0.0138(13)
C18 0.0444(14) 0.0410(13) 0.0421(14) -0.0129(11) -0.0159(11) -0.0087(11)
C19 0.0438(14) 0.0600(16) 0.0528(16) -0.0216(13) -0.0226(13) -0.0094(12)
C20 0.0338(13) 0.0515(15) 0.0541(15) -0.0165(12) -0.0117(12) -0.0156(11)
C21 0.0374(13) 0.0531(15) 0.0496(15) -0.0155(12) -0.0194(12) -0.0069(11)
C22 0.068(2) 0.113(3) 0.079(2) -0.004(2) -0.046(2) -0.034(2)
C23 0.107(3) 0.140(4) 0.089(3) 0.008(3) -0.075(3) -0.032(3)
C24 0.090(3) 0.092(3) 0.057(2) 0.0081(18) -0.041(2) -0.020(2)
C25 0.0588(17) 0.0584(17) 0.0454(15) -0.0024(13) -0.0208(14) -0.0136(14)
C26 0.0463(16) 0.070(2) 0.067(2) -0.0082(16) -0.0239(15) -0.0006(14)
C27 0.057(2) 0.056(2) 0.074(2) 0.0016(17) -0.0143(18) 0.0098(16)
C28 0.090(3) 0.0379(16) 0.084(3) -0.0152(16) -0.009(2) -0.0001(17)
C29 0.066(2) 0.0420(15) 0.079(2) -0.0146(15) -0.0177(17) -0.0147(14)
C30 0.0442(14) 0.0388(13) 0.0506(15) -0.0082(11) -0.0144(12) -0.0096(11)
C31 0.0369(13) 0.0466(15) 0.0667(18) -0.0153(13) -0.0131(13) -0.0160(11)
B1 0.0437(17) 0.0508(18) 0.0529(19) -0.0041(15) -0.0121(15) -0.0038(14)
B2 0.0452(17) 0.0545(19) 0.067(2) -0.0166(16) -0.0213(16) -0.0120(15)
F1 0.0628(12) 0.0897(14) 0.0945(15) 0.0163(11) -0.0401(11) -0.0116(10)
F2 0.0571(10) 0.0618(11) 0.0798(12) 0.0106(9) -0.0238(9) -0.0097(8)
F3 0.0551(11) 0.1248(18) 0.0682(13) -0.0075(12) -0.0049(10) -0.0059(11)
F4 0.151(2) 0.0915(17) 0.149(2) -0.0557(17) -0.057(2) -0.0170(16)
F5 0.0697(13) 0.1155(18) 0.184(3) -0.1015(19) -0.0300(15) -0.0114(12)
F6 0.0746(12) 0.0921(14) 0.0695(12) 0.0034(10) -0.0272(10) -0.0462(11)
F7 0.1092(17) 0.0768(13) 0.0676(13) 0.0046(10) -0.0178(12) -0.0314(12)
F8 0.0581(12) 0.0864(14) 0.143(2) -0.0344(14) -0.0421(13) 0.0095(10)

loop_
_atom_type_symbol
_atom_type_description
_atom_type_scat_dispersion_real
_atom_type_scat_dispersion_imag
_atom_type_scat_source
C C 0.0033 0.0016 'International Tables Vol C Tables 4.2.6.8 and 6.1.1.4'
H H 0.0000 0.0000 'International Tables Vol C Tables 4.2.6.8 and 6.1.1.4'
B B 0.0013 0.0007 'International Tables Vol C Tables 4.2.6.8 and 6.1.1.4'
N N 0.0061 0.0033 'International Tables Vol C Tables 4.2.6.8 and 6.1.1.4'
O O 0.0106 0.0060 'International Tables Vol C Tables 4.2.6.8 and 6.1.1.4'
F F 0.0171 0.0103 'International Tables Vol C Tables 4.2.6.8 and 6.1.1.4'
Co Co 0.3494 0.9721 'International Tables Vol C Tables 4.2.6.8 and 6.1.1.4'

loop_
_geom_angle_atom_site_label_1
_geom_angle_atom_site_label_2
_geom_angle_atom_site_label_3
_geom_angle
N3 Co1 N6 122.82(7)
N3 Co1 N4 147.97(7)
N6 Co1 N4 85.08(7)
N3 Co1 N1 75.63(7)
N6 Co1 N1 136.50(7)
N4 Co1 N1 72.86(7)
N3 Co1 N7 71.93(7)
N6 Co1 N7 73.34(7)
N4 Co1 N7 136.84(7)
N1 Co1 N7 145.53(7)
N3 Co1 N5 100.43(7)
N6 Co1 N5 111.18(7)
N4 Co1 N5 80.76(7)
N1 Co1 N5 101.85(7)
N7 Co1 N5 73.33(7)
N3 Co1 N2 74.02(7)
N6 Co1 N2 76.49(7)
N4 Co1 N2 101.04(7)
N1 Co1 N2 71.81(7)
N7 Co1 N2 109.25(7)
N5 Co1 N2 172.30(7)
C31 N1 C1 108.2(2)
C31 N1 C19 110.5(2)
C1 N1 C19 111.27(19)
C31 N1 Co1 110.80(14)
C1 N1 Co1 108.34(14)
C19 N1 Co1 107.67(14)
C30 N2 C26 117.2(3)
C30 N2 Co1 109.95(16)
C26 N2 Co1 125.9(2)
C14 N3 C18 119.5(2)
C14 N3 Co1 118.37(16)
C18 N3 Co1 119.82(16)
C6 N4 C2 117.1(2)
C6 N4 Co1 125.73(16)
C2 N4 Co1 116.20(16)
C11 N5 C7 116.3(2)
C11 N5 Co1 114.58(15)
C7 N5 Co1 128.76(17)
C21 N6 C25 118.2(2)
C21 N6 Co1 119.47(16)
C25 N6 Co1 122.27(17)
C13 N7 C20 111.09(19)
C13 N7 C12 110.06(19)
C20 N7 C12 110.56(19)
C13 N7 Co1 105.53(14)
C20 N7 Co1 110.52(14)
C12 N7 Co1 108.94(14)
N1 C1 C2 110.60(19)
N4 C2 C3 121.8(2)
N4 C2 C1 116.5(2)
C3 C2 C1 121.5(2)
C4 C3 C2 119.7(3)
C3 C4 C5 118.9(3)
C6 C5 C4 118.8(3)
N4 C6 C5 123.6(2)
N5 C7 C8 124.0(3)
C9 C8 C7 118.8(3)
C10 C9 C8 118.2(3)
C9 C10 C11 120.0(3)
N5 C11 C10 122.5(2)
N5 C11 C12 116.7(2)
C10 C11 C12 120.8(2)
N7 C12 C11 111.82(19)
N7 C13 C14 109.56(19)
N3 C14 C15 121.6(2)
N3 C14 C13 114.3(2)
C15 C14 C13 124.0(2)
C16 C15 C14 119.1(2)
C15 C16 C17 119.4(2)
C18 C17 C16 119.1(3)
N3 C18 C17 121.4(2)
N3 C18 C19 113.7(2)
C17 C18 C19 124.9(2)
N1 C19 C18 110.37(19)
N7 C20 C21 110.37(19)
N6 C21 C22 121.6(3)
N6 C21 C20 116.6(2)
C22 C21 C20 121.8(3)
C21 C22 C23 119.1(3)
C24 C23 C22 119.7(3)
C23 C24 C25 118.3(3)
N6 C25 C24 123.1(3)
N2 C26 C27 123.4(3)
C26 C27 C28 118.6(3)
C27 C28 C29 119.5(3)
C30 C29 C28 118.2(3)
N2 C30 C29 123.0(3)
N2 C30 C31 114.2(2)
C29 C30 C31 122.8(2)
N1 C31 C30 112.2(2)
F4 B1 F3 108.3(3)
F4 B1 F1 109.1(3)
F3 B1 F1 110.9(3)
F4 B1 F2 108.9(3)
F3 B1 F2 110.9(3)
F1 B1 F2 108.7(3)
F8 B2 F6 110.5(3)
F8 B2 F5 109.9(3)
F6 B2 F5 109.6(3)
F8 B2 F7 110.5(3)
F6 B2 F7 107.2(2)
F5 B2 F7 109.1(3)

loop_
_geom_bond_atom_site_label_1
_geom_bond_atom_site_label_2
_geom_bond_distance
Co1 N3 2.1123(19)
Co1 N6 2.1766(19)
Co1 N4 2.2391(19)
Co1 N1 2.2861(19)
Co1 N7 2.2910(19)
Co1 N5 2.3327(19)
Co1 N2 2.550(2)
N1 C31 1.481(3)
N1 C1 1.468(3)
N1 C19 1.483(3)
N2 C30 1.334(3)
N2 C26 1.346(3)
N3 C14 1.342(3)
N3 C18 1.343(3)
N4 C6 1.345(3)
N4 C2 1.350(3)
N5 C11 1.341(3)
N5 C7 1.345(3)
N6 C21 1.333(3)
N6 C25 1.343(3)
N7 C13 1.468(3)
N7 C20 1.468(3)
N7 C12 1.470(3)
C1 C2 1.499(3)
C2 C3 1.381(3)
C3 C4 1.370(4)
C4 C5 1.372(4)
C5 C6 1.368(4)
C7 C8 1.377(4)
C8 C9 1.372(4)
C9 C10 1.369(4)
C10 C11 1.386(3)
C11 C12 1.492(3)
C13 C14 1.496(3)
C14 C15 1.376(3)
C15 C16 1.372(4)
C16 C17 1.383(4)
C17 C18 1.374(4)
C18 C19 1.500(4)
C20 C21 1.493(4)
C21 C22 1.378(4)
C22 C23 1.371(5)
C23 C24 1.365(5)
C24 C25 1.360(4)
C26 C27 1.360(5)
C27 C28 1.368(5)
C28 C29 1.383(5)
C29 C30 1.375(4)
C30 C31 1.495(3)
B1 F4 1.364(4)
B1 F3 1.356(4)
B1 F1 1.379(4)
B1 F2 1.375(4)
B2 F8 1.362(4)
B2 F6 1.371(4)
B2 F5 1.357(4)
B2 F7 1.382(4)
